data_7209040
loop_
_publ_author_name
'Bezzu, C. Grazia'
'Kariuki, Benson M.'
'Helliwell, Madeleine'
'Tuna, Floriana'
'Warren, John E.'
'Allan, David R.'
'McKeown, Neil B.'

_publ_section_title
;
 In-situ coordination chemistry within cobalt-containing phthalocyanine
 nanoporous crystals
;
_journal_issue 8
_journal_name_full CrystEngComm
_journal_page_first 1545
_journal_paper_doi 10.1039/c2ce26463c
_journal_volume 15
_journal_year 2013
_chemical_formula_sum 'C130.83 H150.25 Br2 Cl4.25 Co N8 O9.42'
_chemical_formula_weight 2354.92
_space_group_IT_number 222
_symmetry_cell_setting cubic
_symmetry_space_group_name_Hall '-P 4a 2bc 3'
_symmetry_space_group_name_H-M 'P n -3 n :2'
_atom_sites_solution_hydrogens geom
_atom_sites_solution_primary direct
_atom_sites_solution_secondary difmap
_audit_creation_method SHELXL-97
_audit_update_record
;
2012-11-21 # Formatted by publCIF
;
_cell_angle_alpha 90.00
_cell_angle_beta 90.00
_cell_angle_gamma 90.00
_cell_formula_units_Z 12
_cell_length_a 37.627(4)
_cell_length_b 37.627(4)
_cell_length_c 37.627(4)
_cell_measurement_reflns_used 71633
_cell_measurement_temperature 150(2)
_cell_measurement_theta_max 25.6926
_cell_measurement_theta_min 0.9085
_cell_volume 53272(10)
_computing_cell_refinement 'CrystalClear (Rigaku Inc., 2009)'
_computing_data_collection 'CrystalClear (Rigaku Inc., 2009)'
_computing_data_reduction 'CrystalClear (Rigaku Inc., 2009)'
_computing_molecular_graphics 'Bruker SHELXTL'
_computing_publication_material 'Bruker SHELXTL'
_computing_structure_refinement 'SHELXL-97 (Sheldrick, 1997)'
_computing_structure_solution 'SHELXS-97 (Sheldrick, 1990)'
_diffrn_ambient_temperature 150(2)
_diffrn_detector_area_resol_mean 28.5714
_diffrn_measured_fraction_theta_full 0.991
_diffrn_measured_fraction_theta_max 0.991
_diffrn_measurement_device_type 'CCD area detector'
_diffrn_measurement_method dtprofit.ref
_diffrn_radiation_monochromator Si111
_diffrn_radiation_source 'fine-focus sealed tube'
_diffrn_radiation_type synchrotron
_diffrn_radiation_wavelength 0.68890
_diffrn_reflns_av_R_equivalents 0.0000
_diffrn_reflns_av_sigmaI/netI 0.0312
_diffrn_reflns_limit_h_max 25
_diffrn_reflns_limit_h_min 0
_diffrn_reflns_limit_k_max 31
_diffrn_reflns_limit_k_min 0
_diffrn_reflns_limit_l_max 44
_diffrn_reflns_limit_l_min 2
_diffrn_reflns_number 7813
_diffrn_reflns_theta_full 24.21
_diffrn_reflns_theta_max 24.21
_diffrn_reflns_theta_min 1.48
_exptl_absorpt_coefficient_mu 0.652
_exptl_absorpt_correction_T_max 1.000
_exptl_absorpt_correction_T_min 0.467
_exptl_absorpt_correction_type multi-scan
_exptl_absorpt_process_details 'Jacobson, R. (1998) Private communication'
_exptl_crystal_colour green
_exptl_crystal_density_diffrn 0.881
_exptl_crystal_density_method 'not measured'
_exptl_crystal_description block
_exptl_crystal_F_000 14830
_exptl_crystal_size_max 0.15
_exptl_crystal_size_mid 0.15
_exptl_crystal_size_min 0.12
_refine_diff_density_max 1.869
_refine_diff_density_min -2.580
_refine_diff_density_rms 0.116
_refine_ls_extinction_method none
_refine_ls_goodness_of_fit_ref 1.471
_refine_ls_hydrogen_treatment constr
_refine_ls_matrix_type full
_refine_ls_number_parameters 305
_refine_ls_number_reflns 7813
_refine_ls_number_restraints 311
_refine_ls_restrained_S_all 1.480
_refine_ls_R_factor_all 0.1351
_refine_ls_R_factor_gt 0.1172
_refine_ls_shift/su_max 0.002
_refine_ls_shift/su_mean 0.000
_refine_ls_structure_factor_coef Fsqd
_refine_ls_weighting_details 'calc w=1/[\s^2^(Fo^2^)+(0.2000P)^2^+0.0000P] where P=(Fo^2^+2Fc^2^)/3'
_refine_ls_weighting_scheme calc
_refine_ls_wR_factor_gt 0.3544
_refine_ls_wR_factor_ref 0.3724
_reflns_number_gt 6049
_reflns_number_total 7813
_reflns_threshold_expression >2sigma(I)
_cod_data_source_file c2ce26463c.txt
_cod_data_source_block PNC[cBr-Co3+-vBr]
_cod_original_sg_symbol_H-M Pn-3n
_cod_database_code 7209040

loop_
_symmetry_equiv_pos_as_xyz
'x, y, z'
'-x+1/2, -y+1/2, z'
'-x+1/2, y, -z+1/2'
'x, -y+1/2, -z+1/2'
'z, x, y'
'z, -x+1/2, -y+1/2'
'-z+1/2, -x+1/2, y'
'-z+1/2, x, -y+1/2'
'y, z, x'
'-y+1/2, z, -x+1/2'
'y, -z+1/2, -x+1/2'
'-y+1/2, -z+1/2, x'
'y, x, -z+1/2'
'-y+1/2, -x+1/2, -z+1/2'
'y, -x+1/2, z'
'-y+1/2, x, z'
'x, z, -y+1/2'
'-x+1/2, z, y'
'-x+1/2, -z+1/2, -y+1/2'
'x, -z+1/2, y'
'z, y, -x+1/2'
'z, -y+1/2, x'
'-z+1/2, y, x'
'-z+1/2, -y+1/2, -x+1/2'
'-x, -y, -z'
'x-1/2, y-1/2, -z'
'x-1/2, -y, z-1/2'
'-x, y-1/2, z-1/2'
'-z, -x, -y'
'-z, x-1/2, y-1/2'
'z-1/2, x-1/2, -y'
'z-1/2, -x, y-1/2'
'-y, -z, -x'
'y-1/2, -z, x-1/2'
'-y, z-1/2, x-1/2'
'y-1/2, z-1/2, -x'
'-y, -x, z-1/2'
'y-1/2, x-1/2, z-1/2'
'-y, x-1/2, -z'
'y-1/2, -x, -z'
'-x, -z, y-1/2'
'x-1/2, -z, -y'
'x-1/2, z-1/2, y-1/2'
'-x, z-1/2, -y'
'-z, -y, x-1/2'
'-z, y-1/2, -x'
'z-1/2, -y, -x'
'z-1/2, y-1/2, x-1/2'

loop_
_atom_site_label
_atom_site_type_symbol
_atom_site_fract_x
_atom_site_fract_y
_atom_site_fract_z
_atom_site_U_iso_or_equiv
_atom_site_adp_type
_atom_site_occupancy
_atom_site_symmetry_multiplicity
_atom_site_calc_flag
_atom_site_refinement_flags
_atom_site_disorder_assembly
_atom_site_disorder_group
Co1 Co 0.7500 0.7500 0.08494(3) 0.0358(4) Uani 1 4 d SU . .
O1 O 0.88777(8) 0.59573(8) 0.11127(9) 0.0497(8) Uani 1 1 d U A .
O2 O 0.83064(7) 0.56003(7) 0.11149(9) 0.0511(8) Uani 1 1 d U . .
N1 N 0.77824(8) 0.70696(9) 0.08524(9) 0.0362(8) Uani 1 1 d U A .
N2 N 0.73118(9) 0.66255(8) 0.08789(10) 0.0428(8) Uani 1 1 d U A .
C1 C 0.82495(11) 0.66782(11) 0.09148(12) 0.0420(10) Uani 1 1 d U . .
C2 C 0.85816(11) 0.65166(11) 0.09767(13) 0.0436(10) Uani 1 1 d U A .
H2 H 0.8796 0.6650 0.0976 0.052 Uiso 1 1 calc R . .
C3 C 0.85815(11) 0.61587(11) 0.10375(12) 0.0436(10) Uani 1 1 d U . .
C4 C 0.82623(11) 0.59570(10) 0.10354(12) 0.0429(9) Uani 1 1 d U A .
C5 C 0.79435(11) 0.61150(10) 0.09658(13) 0.0447(10) Uani 1 1 d U . .
H5 H 0.7730 0.5980 0.0956 0.054 Uiso 1 1 calc R A .
C6 C 0.79421(10) 0.64817(10) 0.09091(11) 0.0412(9) Uani 1 1 d U A .
C7 C 0.76535(11) 0.67286(10) 0.08754(11) 0.0395(9) Uani 1 1 d U . .
C8 C 0.70450(12) 0.68564(11) 0.08750(11) 0.0412(9) Uani 1 1 d U . .
C9 C 0.92085(12) 0.61282(12) 0.11452(14) 0.0536(11) Uani 1 1 d U . .
C10 C 0.93020(13) 0.62717(12) 0.14684(15) 0.0618(12) Uani 1 1 d U A .
C11 C 0.96404(15) 0.64092(16) 0.1499(2) 0.0807(17) Uani 1 1 d U . .
H11 H 0.9714 0.6511 0.1718 0.097 Uiso 1 1 calc R A .
C12 C 0.98656(16) 0.64022(18) 0.1227(2) 0.091(2) Uani 1 1 d U A .
H12 H 1.0097 0.6497 0.1260 0.109 Uiso 1 1 calc R . .
C13 C 0.97820(15) 0.62689(19) 0.0909(2) 0.0886(19) Uani 1 1 d U . .
H13 H 0.9951 0.6277 0.0722 0.106 Uiso 1 1 calc R A .
C14 C 0.94333(14) 0.61099(15) 0.08453(16) 0.0690(14) Uani 1 1 d U A .
C15 C 0.90367(15) 0.62588(14) 0.17773(16) 0.0684(13) Uani 1 1 d U . .
H15 H 0.8797 0.6321 0.1681 0.082 Uiso 1 1 calc R A .
C16 C 0.9017(2) 0.58784(17) 0.19269(19) 0.0807(18) Uani 1 1 d U A .
H16A H 0.8949 0.5714 0.1737 0.121 Uiso 1 1 calc R . .
H16B H 0.8839 0.5869 0.2117 0.121 Uiso 1 1 calc R . .
H16C H 0.9249 0.5810 0.2022 0.121 Uiso 1 1 calc R . .
C17 C 0.9119(2) 0.65163(18) 0.2089(2) 0.101(2) Uani 1 1 d U A .
H17A H 0.9293 0.6406 0.2249 0.151 Uiso 1 1 calc R . .
H17B H 0.8900 0.6567 0.2220 0.151 Uiso 1 1 calc R . .
H17C H 0.9217 0.6738 0.1995 0.151 Uiso 1 1 calc R . .
C18 C 0.93182(19) 0.59336(18) 0.05068(18) 0.0848(17) Uani 1 1 d U . .
H18 H 0.9058 0.5980 0.0478 0.102 Uiso 1 1 calc R A .
C19 C 0.9505(3) 0.6074(3) 0.0170(3) 0.157(4) Uani 1 1 d U A .
H19A H 0.9501 0.5891 -0.0014 0.235 Uiso 1 1 calc R . .
H19B H 0.9751 0.6135 0.0227 0.235 Uiso 1 1 calc R . .
H19C H 0.9380 0.6286 0.0085 0.235 Uiso 1 1 calc R . .
C20 C 0.9364(2) 0.5537(2) 0.0549(3) 0.108(3) Uani 1 1 d U A .
H20A H 0.9284 0.5417 0.0332 0.162 Uiso 1 1 calc R . .
H20B H 0.9221 0.5454 0.0751 0.162 Uiso 1 1 calc R . .
H20C H 0.9615 0.5482 0.0592 0.162 Uiso 1 1 calc R . .
C21A C 0.8000(2) 0.5383(3) 0.1076(2) 0.037(6) Uiso 0.433(13) 1 d PGU A 1
C22A C 0.7899(3) 0.5164(3) 0.0796(2) 0.079(4) Uiso 0.433(13) 1 d PGDU A 1
C23A C 0.7596(3) 0.4956(2) 0.0824(2) 0.064(3) Uiso 0.433(13) 1 d PGU A 1
H23A H 0.7527 0.4806 0.0633 0.077 Uiso 0.433(13) 1 calc PR A 1
C24A C 0.7393(2) 0.4966(2) 0.1133(3) 0.069(4) Uiso 0.433(13) 1 d PGU A 1
H24A H 0.7186 0.4823 0.1153 0.082 Uiso 0.433(13) 1 calc PR A 1
C25A C 0.7495(2) 0.5185(2) 0.1413(2) 0.054(3) Uiso 0.433(13) 1 d PGU A 1
H25A H 0.7356 0.5191 0.1625 0.065 Uiso 0.433(13) 1 calc PR A 1
C26A C 0.7798(2) 0.5393(3) 0.1385(2) 0.054(4) Uiso 0.433(13) 1 d PGDU A 1
C21B C 0.8014(2) 0.5397(2) 0.1092(2) 0.056(6) Uiso 0.567(13) 1 d PGU A 2
C22B C 0.79937(19) 0.5219(2) 0.07685(17) 0.048(2) Uiso 0.567(13) 1 d PGDU A 2
C23B C 0.7702(2) 0.50058(19) 0.0693(2) 0.078(3) Uiso 0.567(13) 1 d PGU A 2
H23B H 0.7688 0.4884 0.0472 0.093 Uiso 0.567(13) 1 calc PR A 2
C24B C 0.74298(17) 0.4971(2) 0.0941(3) 0.085(4) Uiso 0.567(13) 1 d PGU A 2
H24B H 0.7230 0.4825 0.0889 0.102 Uiso 0.567(13) 1 calc PR A 2
C25B C 0.74500(18) 0.5149(2) 0.1264(2) 0.072(3) Uiso 0.567(13) 1 d PGU A 2
H25B H 0.7264 0.5124 0.1433 0.087 Uiso 0.567(13) 1 calc PR A 2
C26B C 0.7742(2) 0.5362(2) 0.13392(17) 0.062(3) Uiso 0.567(13) 1 d PGDU A 2
C27A C 0.8149(4) 0.5195(4) 0.0485(3) 0.077(4) Uiso 0.433(13) 1 d PDU A 1
H27A H 0.8227 0.5449 0.0502 0.092 Uiso 0.433(13) 1 calc PR A 1
C28A C 0.8505(4) 0.4998(5) 0.0486(5) 0.086(5) Uiso 0.433(13) 1 d PDU A 1
H28D H 0.8580 0.4954 0.0240 0.130 Uiso 0.433(13) 1 calc PR A 1
H28E H 0.8478 0.4771 0.0610 0.130 Uiso 0.433(13) 1 calc PR A 1
H28F H 0.8684 0.5142 0.0607 0.130 Uiso 0.433(13) 1 calc PR A 1
C29A C 0.7964(7) 0.5188(7) 0.0133(5) 0.147(9) Uiso 0.433(13) 1 d PDU A 1
H29A H 0.7882 0.5428 0.0073 0.221 Uiso 0.433(13) 1 calc PR A 1
H29B H 0.7759 0.5028 0.0146 0.221 Uiso 0.433(13) 1 calc PR A 1
H29C H 0.8128 0.5104 -0.0050 0.221 Uiso 0.433(13) 1 calc PR A 1
C27B C 0.8278(3) 0.5247(3) 0.0481(3) 0.070(3) Uiso 0.567(13) 1 d PDU A 2
H27B H 0.8480 0.5371 0.0600 0.084 Uiso 0.567(13) 1 calc PR A 2
C28B C 0.8422(4) 0.4881(3) 0.0395(4) 0.089(4) Uiso 0.567(13) 1 d PDU A 2
H28A H 0.8666 0.4902 0.0307 0.134 Uiso 0.567(13) 1 calc PR A 2
H28B H 0.8274 0.4770 0.0213 0.134 Uiso 0.567(13) 1 calc PR A 2
H28C H 0.8420 0.4734 0.0610 0.134 Uiso 0.567(13) 1 calc PR A 2
C29B C 0.8197(6) 0.5472(5) 0.0167(4) 0.151(7) Uiso 0.567(13) 1 d PDU A 2
H29D H 0.8074 0.5689 0.0244 0.227 Uiso 0.567(13) 1 calc PR A 2
H29E H 0.8044 0.5340 0.0002 0.227 Uiso 0.567(13) 1 calc PR A 2
H29F H 0.8418 0.5537 0.0046 0.227 Uiso 0.567(13) 1 calc PR A 2
C30 C 0.78171(19) 0.55845(17) 0.17018(16) 0.098(2) Uani 1 1 d DU . .
H30 H 0.7962 0.5805 0.1665 0.117 Uiso 1 1 calc R A 1
C31 C 0.7971(2) 0.5372(2) 0.2003(3) 0.121(3) Uani 1 1 d U A .
H31A H 0.7797 0.5196 0.2083 0.181 Uiso 1 1 calc R . .
H31B H 0.8030 0.5532 0.2200 0.181 Uiso 1 1 calc R . .
H31C H 0.8187 0.5251 0.1922 0.181 Uiso 1 1 calc R . .
C32A C 0.7443(3) 0.5686(5) 0.1824(4) 0.109(6) Uiso 0.58(2) 1 d PDU A 1
H32A H 0.7282 0.5485 0.1788 0.163 Uiso 0.58(2) 1 calc PR A 1
H32B H 0.7359 0.5891 0.1686 0.163 Uiso 0.58(2) 1 calc PR A 1
H32C H 0.7448 0.5749 0.2077 0.163 Uiso 0.58(2) 1 calc PR A 1
C32B C 0.7604(5) 0.5903(4) 0.1821(5) 0.087(6) Uiso 0.42(2) 1 d PDU A 2
H32D H 0.7673 0.5967 0.2063 0.131 Uiso 0.42(2) 1 calc PR A 2
H32E H 0.7351 0.5845 0.1815 0.131 Uiso 0.42(2) 1 calc PR A 2
H32F H 0.7651 0.6103 0.1661 0.131 Uiso 0.42(2) 1 calc PR A 2
Br1 Br 0.7500 0.7500 0.14811(3) 0.0544(4) Uani 1 4 d SU . .
Br2 Br 0.7500 0.7500 0.02162(5) 0.0918(6) Uani 1 4 d SU . .

loop_
_atom_site_aniso_label
_atom_site_aniso_U_11
_atom_site_aniso_U_22
_atom_site_aniso_U_33
_atom_site_aniso_U_23
_atom_site_aniso_U_13
_atom_site_aniso_U_12
Co1 0.0283(4) 0.0283(4) 0.0507(7) 0.000 0.000 0.000
O1 0.0300(15) 0.0397(17) 0.079(2) 0.0062(14) -0.0092(13) 0.0059(11)
O2 0.0338(16) 0.0297(15) 0.090(2) 0.0081(13) -0.0057(13) 0.0024(11)
N1 0.0274(17) 0.0321(17) 0.049(2) -0.0007(14) -0.0022(13) -0.0005(12)
N2 0.0342(19) 0.0283(17) 0.066(2) 0.0005(14) -0.0010(15) -0.0005(13)
C1 0.034(2) 0.036(2) 0.057(3) 0.0006(17) -0.0006(17) 0.0025(16)
C2 0.037(2) 0.034(2) 0.059(3) 0.0000(18) -0.0037(18) 0.0008(16)
C3 0.037(2) 0.039(2) 0.056(3) 0.0014(17) -0.0055(18) 0.0044(16)
C4 0.039(2) 0.031(2) 0.059(3) 0.0042(17) -0.0047(18) 0.0036(15)
C5 0.030(2) 0.034(2) 0.070(3) -0.0003(18) -0.0020(18) 0.0006(15)
C6 0.034(2) 0.031(2) 0.058(3) -0.0011(17) -0.0026(17) 0.0008(15)
C7 0.035(2) 0.031(2) 0.053(2) -0.0009(16) -0.0071(17) -0.0026(15)
C8 0.040(2) 0.031(2) 0.053(3) 0.0026(16) -0.0034(18) -0.0017(16)
C9 0.033(2) 0.047(3) 0.081(3) 0.020(2) -0.011(2) 0.0013(17)
C10 0.055(3) 0.041(3) 0.090(3) 0.015(2) -0.028(2) -0.0009(19)
C11 0.056(3) 0.065(4) 0.121(5) 0.033(3) -0.033(3) -0.017(3)
C12 0.046(3) 0.089(4) 0.137(5) 0.054(4) -0.032(3) -0.011(3)
C13 0.039(3) 0.104(5) 0.122(5) 0.052(4) 0.007(3) 0.005(3)
C14 0.045(3) 0.073(3) 0.089(4) 0.027(3) -0.003(2) 0.008(2)
C15 0.070(3) 0.056(3) 0.080(4) 0.002(2) -0.014(3) 0.000(2)
C16 0.092(5) 0.070(4) 0.081(4) 0.014(3) 0.008(3) -0.001(3)
C17 0.131(6) 0.073(4) 0.099(5) -0.013(3) -0.036(4) 0.007(4)
C18 0.072(4) 0.090(4) 0.093(4) 0.017(3) 0.017(3) 0.020(3)
C19 0.195(11) 0.179(10) 0.096(6) 0.018(6) 0.048(7) -0.021(8)
C20 0.114(6) 0.086(4) 0.123(7) -0.001(4) -0.001(5) 0.019(4)
C30 0.113(6) 0.078(4) 0.102(5) 0.020(4) 0.031(4) 0.044(4)
C31 0.106(6) 0.116(7) 0.139(7) 0.044(5) -0.009(5) 0.011(5)
Br1 0.0537(5) 0.0537(5) 0.0557(7) 0.000 0.000 0.000
Br2 0.0884(7) 0.0884(7) 0.0987(11) 0.000 0.000 0.000

loop_
_atom_type_symbol
_atom_type_description
_atom_type_scat_dispersion_real
_atom_type_scat_dispersion_imag
_atom_type_scat_source
C C 0.0033 0.0016 'International Tables Vol C Tables 4.2.6.8 and 6.1.1.4'
H H 0.0000 0.0000 'International Tables Vol C Tables 4.2.6.8 and 6.1.1.4'
N N 0.0061 0.0033 'International Tables Vol C Tables 4.2.6.8 and 6.1.1.4'
O O 0.0106 0.0060 'International Tables Vol C Tables 4.2.6.8 and 6.1.1.4'
Co Co 0.3494 0.9721 'International Tables Vol C Tables 4.2.6.8 and 6.1.1.4'
Br Br -0.2901 2.4595 'International Tables Vol C Tables 4.2.6.8 and 6.1.1.4'
Cl Cl 0.1484 0.1585 'International Tables Vol C Tables 4.2.6.8 and 6.1.1.4'

loop_
_geom_angle_atom_site_label_1
_geom_angle_atom_site_label_2
_geom_angle_atom_site_label_3
_geom_angle
_geom_angle_site_symmetry_1
_geom_angle_site_symmetry_3
N1 Co1 N1 90.003(2) . 15_565
N1 Co1 N1 89.998(2) . 16_655
N1 Co1 N1 179.3(2) 15_565 16_655
N1 Co1 N1 179.3(2) . 2_665
N1 Co1 N1 89.990(2) 15_565 2_665
N1 Co1 N1 90.001(2) 16_655 2_665
N1 Co1 Br1 89.66(10) . .
N1 Co1 Br1 89.66(10) 15_565 .
N1 Co1 Br1 89.66(10) 16_655 .
N1 Co1 Br1 89.66(10) 2_665 .
N1 Co1 Br2 90.34(10) . .
N1 Co1 Br2 90.34(10) 15_565 .
N1 Co1 Br2 90.34(10) 16_655 .
N1 Co1 Br2 90.34(10) 2_665 .
Br1 Co1 Br2 180.0 . .
C3 O1 C9 118.8(3) . .
C21B O2 C4 116.0(6) . .
C21B O2 C21A 2.3(6) . .
C4 O2 C21A 116.0(6) . .
C8 N1 C7 106.5(3) 16_655 .
C8 N1 Co1 127.1(3) 16_655 .
C7 N1 Co1 126.0(3) . .
C8 N2 C7 122.3(3) . .
C6 C1 C2 121.1(4) . .
C6 C1 C8 106.3(4) . 16_655
C2 C1 C8 132.4(4) . 16_655
C3 C2 C1 116.9(4) . .
C3 C2 H2 121.5 . .
C1 C2 H2 121.5 . .
C2 C3 O1 125.2(4) . .
C2 C3 C4 121.7(4) . .
O1 C3 C4 113.0(4) . .
C5 C4 O2 124.7(4) . .
C5 C4 C3 120.8(4) . .
O2 C4 C3 114.5(3) . .
C4 C5 C6 117.6(4) . .
C4 C5 H5 121.2 . .
C6 C5 H5 121.2 . .
C1 C6 C5 121.8(4) . .
C1 C6 C7 106.9(4) . .
C5 C6 C7 131.0(4) . .
N2 C7 N1 127.5(4) . .
N2 C7 C6 122.5(3) . .
N1 C7 C6 110.1(3) . .
N2 C8 N1 127.0(4) . 15_565
N2 C8 C1 122.7(4) . 15_565
N1 C8 C1 110.2(4) 15_565 15_565
C10 C9 O1 118.9(4) . .
C10 C9 C14 124.9(5) . .
O1 C9 C14 116.0(5) . .
C9 C10 C11 117.1(6) . .
C9 C10 C15 119.4(4) . .
C11 C10 C15 123.4(5) . .
C12 C11 C10 121.2(7) . .
C12 C11 H11 119.4 . .
C10 C11 H11 119.4 . .
C11 C12 C13 123.1(6) . .
C11 C12 H12 118.4 . .
C13 C12 H12 118.4 . .
C12 C13 C14 120.9(6) . .
C12 C13 H13 119.5 . .
C14 C13 H13 119.5 . .
C9 C14 C13 112.7(6) . .
C9 C14 C18 121.8(5) . .
C13 C14 C18 125.5(6) . .
C10 C15 C16 109.8(5) . .
C10 C15 C17 115.0(5) . .
C16 C15 C17 108.3(5) . .
C10 C15 H15 107.8 . .
C16 C15 H15 107.8 . .
C17 C15 H15 107.8 . .
C15 C16 H16A 109.5 . .
C15 C16 H16B 109.5 . .
H16A C16 H16B 109.5 . .
C15 C16 H16C 109.5 . .
H16A C16 H16C 109.5 . .
H16B C16 H16C 109.5 . .
C15 C17 H17A 109.5 . .
C15 C17 H17B 109.5 . .
H17A C17 H17B 109.5 . .
C15 C17 H17C 109.5 . .
H17A C17 H17C 109.5 . .
H17B C17 H17C 109.5 . .
C14 C18 C20 108.4(6) . .
C14 C18 C19 114.5(7) . .
C20 C18 C19 112.0(7) . .
C14 C18 H18 107.2 . .
C20 C18 H18 107.2 . .
C19 C18 H18 107.2 . .
C18 C19 H19A 109.5 . .
C18 C19 H19B 109.5 . .
H19A C19 H19B 109.5 . .
C18 C19 H19C 109.5 . .
H19A C19 H19C 109.5 . .
H19B C19 H19C 109.5 . .
C18 C20 H20A 109.5 . .
C18 C20 H20B 109.5 . .
H20A C20 H20B 109.5 . .
C18 C20 H20C 109.5 . .
H20A C20 H20C 109.5 . .
H20B C20 H20C 109.5 . .
C22A C21A C26A 120.0 . .
C22A C21A O2 129.9(6) . .
C26A C21A O2 110.0(6) . .
C21A C22A C23A 120.0 . .
C21A C22A C27A 111.8(8) . .
C23A C22A C27A 128.2(8) . .
C22A C23A C24A 120.0 . .
C22A C23A H23A 120.0 . .
C24A C23A H23A 120.0 . .
C25A C24A C23A 120.0 . .
C25A C24A H24A 120.0 . .
C23A C24A H24A 120.0 . .
C24A C25A C26A 120.0 . .
C24A C25A H25A 120.0 . .
C26A C25A H25A 120.0 . .
C25A C26A C21A 120.0 . .
C25A C26A C30 105.5(7) . .
C21A C26A C30 134.5(7) . .
O2 C21B C22B 112.1(5) . .
O2 C21B C26B 127.9(5) . .
C22B C21B C26B 120.0 . .
C21B C22B C23B 120.0 . .
C21B C22B C27B 123.3(6) . .
C23B C22B C27B 116.7(6) . .
C24B C23B C22B 120.0 . .
C24B C23B H23B 120.0 . .
C22B C23B H23B 120.0 . .
C25B C24B C23B 120.0 . .
C25B C24B H24B 120.0 . .
C23B C24B H24B 120.0 . .
C24B C25B C26B 120.0 . .
C24B C25B H25B 120.0 . .
C26B C25B H25B 120.0 . .
C25B C26B C21B 120.0 . .
C25B C26B C30 127.3(6) . .
C21B C26B C30 112.7(6) . .
C29A C27A C22A 113.2(14) . .
C29A C27A C28A 113.6(14) . .
C22A C27A C28A 120.6(12) . .
C29A C27A H27A 102.0 . .
C22A C27A H27A 102.0 . .
C28A C27A H27A 102.0 . .
C27A C28A H28D 109.5 . .
C27A C28A H28E 109.5 . .
H28D C28A H28E 109.5 . .
C27A C28A H28F 109.5 . .
H28D C28A H28F 109.5 . .
H28E C28A H28F 109.5 . .
C27A C29A H29A 109.5 . .
C27A C29A H29B 109.5 . .
H29A C29A H29B 109.5 . .
C27A C29A H29C 109.5 . .
H29A C29A H29C 109.5 . .
H29B C29A H29C 109.5 . .
C29B C27B C28B 115.1(12) . .
C29B C27B C22B 117.4(11) . .
C28B C27B C22B 109.8(9) . .
C29B C27B H27B 104.3 . .
C28B C27B H27B 104.3 . .
C22B C27B H27B 104.3 . .
C27B C28B H28A 109.5 . .
C27B C28B H28B 109.5 . .
H28A C28B H28B 109.5 . .
C27B C28B H28C 109.5 . .
H28A C28B H28C 109.5 . .
H28B C28B H28C 109.5 . .
C27B C29B H29D 109.5 . .
C27B C29B H29E 109.5 . .
H29D C29B H29E 109.5 . .
C27B C29B H29F 109.5 . .
H29D C29B H29F 109.5 . .
H29E C29B H29F 109.5 . .
C26A C30 C31 113.0(8) . .
C26A C30 C32B 129.5(10) . .
C31 C30 C32B 113.8(9) . .
C26A C30 C32A 109.8(9) . .
C31 C30 C32A 105.2(8) . .
C32B C30 C32A 39.1(9) . .
C26A C30 C26B 7.1(6) . .
C31 C30 C26B 115.2(7) . .
C32B C30 C26B 124.5(9) . .
C32A C30 C26B 102.8(8) . .
C26A C30 H30 109.6 . .
C31 C30 H30 109.6 . .
C32B C30 H30 70.9 . .
C32A C30 H30 109.6 . .
C26B C30 H30 113.8 . .
C30 C31 H31A 109.5 . .
C30 C31 H31B 109.5 . .
H31A C31 H31B 109.5 . .
C30 C31 H31C 109.5 . .
H31A C31 H31C 109.5 . .
H31B C31 H31C 109.5 . .
C30 C32A H32A 109.5 . .
C30 C32A H32B 109.5 . .
H32A C32A H32B 109.5 . .
C30 C32A H32C 109.5 . .
H32A C32A H32C 109.5 . .
H32B C32A H32C 109.5 . .
C30 C32B H32D 109.5 . .
C30 C32B H32E 109.5 . .
H32D C32B H32E 109.5 . .
C30 C32B H32F 109.5 . .
H32D C32B H32F 109.5 . .
H32E C32B H32F 109.5 . .

loop_
_geom_bond_atom_site_label_1
_geom_bond_atom_site_label_2
_geom_bond_distance
_geom_bond_site_symmetry_2
Co1 N1 1.937(3) .
Co1 N1 1.937(3) 15_565
Co1 N1 1.937(3) 16_655
Co1 N1 1.937(3) 2_665
Co1 Br1 2.3767(15) .
Co1 Br2 2.383(2) .
O1 C3 1.377(5) .
O1 C9 1.407(5) .
O2 C21B 1.343(6) .
O2 C4 1.385(5) .
O2 C21A 1.420(7) .
N1 C8 1.365(5) 16_655
N1 C7 1.374(5) .
N2 C8 1.328(6) .
N2 C7 1.343(6) .
C1 C6 1.373(6) .
C1 C2 1.409(6) .
C1 C8 1.444(6) 16_655
C2 C3 1.366(6) .
C2 H2 0.9500 .
C3 C4 1.421(6) .
C4 C5 1.364(6) .
C5 C6 1.396(6) .
C5 H5 0.9500 .
C6 C7 1.435(6) .
C8 N1 1.365(5) 15_565
C8 C1 1.444(6) 15_565
C9 C10 1.376(7) .
C9 C14 1.412(7) .
C10 C11 1.379(7) .
C10 C15 1.533(8) .
C11 C12 1.328(10) .
C11 H11 0.9500 .
C12 C13 1.334(11) .
C12 H12 0.9500 .
C13 C14 1.462(9) .
C13 H13 0.9500 .
C14 C18 1.500(9) .
C15 C16 1.540(8) .
C15 C17 1.553(8) .
C15 H15 1.0000 .
C16 H16A 0.9800 .
C16 H16B 0.9800 .
C16 H16C 0.9800 .
C17 H17A 0.9800 .
C17 H17B 0.9800 .
C17 H17C 0.9800 .
C18 C20 1.512(10) .
C18 C19 1.541(10) .
C18 H18 1.0000 .
C19 H19A 0.9800 .
C19 H19B 0.9800 .
C19 H19C 0.9800 .
C20 H20A 0.9800 .
C20 H20B 0.9800 .
C20 H20C 0.9800 .
C21A C22A 1.3900 .
C21A C26A 1.3900 .
C22A C23A 1.3900 .
C22A C27A 1.504(9) .
C23A C24A 1.3900 .
C23A H23A 0.9500 .
C24A C25A 1.3900 .
C24A H24A 0.9500 .
C25A C26A 1.3900 .
C25A H25A 0.9500 .
C26A C30 1.396(7) .
C21B C22B 1.3900 .
C21B C26B 1.3900 .
C22B C23B 1.3900 .
C22B C27B 1.526(8) .
C23B C24B 1.3900 .
C23B H23B 0.9500 .
C24B C25B 1.3900 .
C24B H24B 0.9500 .
C25B C26B 1.3900 .
C25B H25B 0.9500 .
C26B C30 1.626(7) .
C27A C29A 1.498(10) .
C27A C28A 1.530(9) .
C27A H27A 1.0000 .
C28A H28D 0.9800 .
C28A H28E 0.9800 .
C28A H28F 0.9800 .
C29A H29A 0.9800 .
C29A H29B 0.9800 .
C29A H29C 0.9800 .
C27B C29B 1.486(9) .
C27B C28B 1.515(9) .
C27B H27B 1.0000 .
C28B H28A 0.9800 .
C28B H28B 0.9800 .
C28B H28C 0.9800 .
C29B H29D 0.9800 .
C29B H29E 0.9800 .
C29B H29F 0.9800 .
C30 C31 1.502(10) .
C30 C32B 1.508(9) .
C30 C32A 1.531(9) .
C30 H30 1.0000 .
C31 H31A 0.9800 .
C31 H31B 0.9800 .
C31 H31C 0.9800 .
C32A H32A 0.9800 .
C32A H32B 0.9800 .
C32A H32C 0.9800 .
C32B H32D 0.9800 .
C32B H32E 0.9800 .
C32B H32F 0.9800 .

loop_
_geom_torsion_atom_site_label_1
_geom_torsion_atom_site_label_2
_geom_torsion_atom_site_label_3
_geom_torsion_atom_site_label_4
_geom_torsion
_geom_torsion_site_symmetry_1
_geom_torsion_site_symmetry_4
N1 Co1 N1 C8 -175.5(3) 15_565 16_655
N1 Co1 N1 C8 3.9(4) 16_655 16_655
N1 Co1 N1 C8 -86.0(3) 2_665 16_655
Br1 Co1 N1 C8 -85.8(3) . 16_655
Br2 Co1 N1 C8 94.2(3) . 16_655
N1 Co1 N1 C7 -3.9(4) 15_565 .
N1 Co1 N1 C7 175.5(3) 16_655 .
N1 Co1 N1 C7 85.6(4) 2_665 .
Br1 Co1 N1 C7 85.8(3) . .
Br2 Co1 N1 C7 -94.2(3) . .
C6 C1 C2 C3 -1.3(7) . .
C8 C1 C2 C3 173.3(5) 16_655 .
C1 C2 C3 O1 -178.1(4) . .
C1 C2 C3 C4 0.6(7) . .
C9 O1 C3 C2 2.7(7) . .
C9 O1 C3 C4 -176.0(4) . .
C21B O2 C4 C5 5.6(7) . .
C21A O2 C4 C5 8.2(7) . .
C21B O2 C4 C3 -175.6(5) . .
C21A O2 C4 C3 -173.1(5) . .
C2 C3 C4 C5 1.2(7) . .
O1 C3 C4 C5 180.0(4) . .
C2 C3 C4 O2 -177.7(4) . .
O1 C3 C4 O2 1.1(6) . .
O2 C4 C5 C6 176.6(4) . .
C3 C4 C5 C6 -2.1(7) . .
C2 C1 C6 C5 0.3(7) . .
C8 C1 C6 C5 -175.6(4) 16_655 .
C2 C1 C6 C7 174.4(4) . .
C8 C1 C6 C7 -1.4(5) 16_655 .
C4 C5 C6 C1 1.4(7) . .
C4 C5 C6 C7 -171.1(4) . .
C8 N2 C7 N1 -3.0(6) . .
C8 N2 C7 C6 174.7(4) . .
C8 N1 C7 N2 177.3(4) 16_655 .
Co1 N1 C7 N2 4.3(6) . .
C8 N1 C7 C6 -0.7(5) 16_655 .
Co1 N1 C7 C6 -173.7(3) . .
C1 C6 C7 N2 -176.7(4) . .
C5 C6 C7 N2 -3.3(7) . .
C1 C6 C7 N1 1.4(5) . .
C5 C6 C7 N1 174.7(4) . .
C7 N2 C8 N1 2.9(7) . 15_565
C7 N2 C8 C1 -173.6(4) . 15_565
C3 O1 C9 C10 85.5(5) . .
C3 O1 C9 C14 -99.9(5) . .
O1 C9 C10 C11 174.4(4) . .
C14 C9 C10 C11 0.4(7) . .
O1 C9 C10 C15 -3.2(6) . .
C14 C9 C10 C15 -177.2(5) . .
C9 C10 C11 C12 -0.1(8) . .
C15 C10 C11 C12 177.4(5) . .
C10 C11 C12 C13 0.9(9) . .
C11 C12 C13 C14 -1.9(10) . .
C10 C9 C14 C13 -1.3(7) . .
O1 C9 C14 C13 -175.5(4) . .
C10 C9 C14 C18 177.0(5) . .
O1 C9 C14 C18 2.8(7) . .
C12 C13 C14 C9 2.0(8) . .
C12 C13 C14 C18 -176.2(6) . .
C9 C10 C15 C16 74.4(6) . .
C11 C10 C15 C16 -103.1(6) . .
C9 C10 C15 C17 -163.2(5) . .
C11 C10 C15 C17 19.3(7) . .
C9 C14 C18 C20 -80.4(7) . .
C13 C14 C18 C20 97.6(7) . .
C9 C14 C18 C19 153.8(7) . .
C13 C14 C18 C19 -28.1(9) . .
C21B O2 C21A C22A -170(26) . .
C4 O2 C21A C22A 98.0(8) . .
C21B O2 C21A C26A 6(25) . .
C4 O2 C21A C26A -85.9(6) . .
C26A C21A C22A C23A 0.0 . .
O2 C21A C22A C23A 175.8(12) . .
C26A C21A C22A C27A 179.2(10) . .
O2 C21A C22A C27A -5.0(11) . .
C21A C22A C23A C24A 0.0 . .
C27A C22A C23A C24A -179.1(12) . .
C22A C23A C24A C25A 0.0 . .
C23A C24A C25A C26A 0.0 . .
C24A C25A C26A C21A 0.0 . .
C24A C25A C26A C30 178.3(9) . .
C22A C21A C26A C25A 0.0 . .
O2 C21A C26A C25A -176.6(9) . .
C22A C21A C26A C30 -177.8(12) . .
O2 C21A C26A C30 5.7(10) . .
C4 O2 C21B C22B 97.3(6) . .
C21A O2 C21B C22B 8(25) . .
C4 O2 C21B C26B -80.2(7) . .
C21A O2 C21B C26B -169(25) . .
O2 C21B C22B C23B -177.8(9) . .
C26B C21B C22B C23B 0.0 . .
O2 C21B C22B C27B 1.4(8) . .
C26B C21B C22B C27B 179.2(8) . .
C21B C22B C23B C24B 0.0 . .
C27B C22B C23B C24B -179.3(7) . .
C22B C23B C24B C25B 0.0 . .
C23B C24B C25B C26B 0.0 . .
C24B C25B C26B C21B 0.0 . .
C24B C25B C26B C30 -178.9(9) . .
O2 C21B C26B C25B 177.4(10) . .
C22B C21B C26B C25B 0.0 . .
O2 C21B C26B C30 -3.6(7) . .
C22B C21B C26B C30 179.0(8) . .
C21A C22A C27A C29A -140.9(14) . .
C23A C22A C27A C29A 38.3(19) . .
C21A C22A C27A C28A 79.8(17) . .
C23A C22A C27A C28A -101.0(17) . .
C21B C22B C27B C29B -104.0(13) . .
C23B C22B C27B C29B 75.3(14) . .
C21B C22B C27B C28B 122.1(10) . .
C23B C22B C27B C28B -58.6(12) . .
C25A C26A C30 C31 80.5(8) . .
C21A C26A C30 C31 -101.5(10) . .
C25A C26A C30 C32B -76.0(14) . .
C21A C26A C30 C32B 102.0(14) . .
C25A C26A C30 C32A -36.5(11) . .
C21A C26A C30 C32A 141.5(10) . .
C25A C26A C30 C26B -29(6) . .
C21A C26A C30 C26B 149(7) . .
C25B C26B C30 C26A 155(7) . .
C21B C26B C30 C26A -24(6) . .
C25B C26B C30 C31 81.5(9) . .
C21B C26B C30 C31 -97.4(7) . .
C25B C26B C30 C32B -68.2(13) . .
C21B C26B C30 C32B 112.9(11) . .
C25B C26B C30 C32A -32.3(11) . .
C21B C26B C30 C32A 148.8(8) . .
